data_7135468
loop_
_publ_author_name
'Singh, Mukesh K.'
'Sproules, Stephen'
'Love, Jason B.'

_publ_section_title
;
 Stabilisation and characterisation of a trinuclear uranyl complex by
 ligand-radical formation.
;
_journal_issue 20
_journal_name_full 'Chemical communications (Cambridge, England)'
_journal_page_first 5660
_journal_page_last 5664
_journal_paper_doi 10.1039/d5cc06420a
_journal_volume 62
_journal_year 2026
_chemical_formula_moiety 'C31 H41 Cl6 K N9 O13 U3, C4 H8 O, 2.25[C4H8O]'
_chemical_formula_sum 'C44 H67 Cl6 K N9 O16.25 U3'
_chemical_formula_weight 1947.95
_chemical_name_systematic MKS-3
_chemical_properties_physical Air-sensitive,Light-sensitive
_space_group_crystal_system triclinic
_space_group_IT_number 2
_space_group_name_Hall '-P 1'
_space_group_name_H-M_alt 'P -1'
_atom_sites_solution_hydrogens geom
_atom_sites_solution_primary iterative
_audit_creation_date 2025-01-11
_audit_creation_method
;
Olex2 1.5-beta
(compiled 2024.02.16 svn.r378c4104 for OlexSys, GUI svn.r6928)
;
_audit_update_record
;
2025-01-11 deposited with the CCDC.	2026-02-05 downloaded from the CCDC.
;
_cell_angle_alpha 74.253(2)
_cell_angle_beta 87.805(2)
_cell_angle_gamma 69.205(2)
_cell_formula_units_Z 2
_cell_length_a 13.9789(3)
_cell_length_b 14.6991(4)
_cell_length_c 17.4435(5)
_cell_measurement_reflns_used 23396
_cell_measurement_temperature 120.00(10)
_cell_measurement_theta_max 28.7130
_cell_measurement_theta_min 3.5000
_cell_volume 3218.28(16)
_computing_cell_refinement 'CrysAlisPro 1.171.43.143a (Rigaku OD, 2024)'
_computing_data_collection 'CrysAlisPro system (CCD 43.116a 64-bit (release 22-03-2024))'
_computing_data_reduction 'CrysAlisPro 1.171.43.143a (Rigaku OD, 2024)'
_computing_molecular_graphics 'Olex2 1.5-beta (Dolomanov et al., 2009)'
_computing_publication_material 'Olex2 1.5-beta (Dolomanov et al., 2009)'
_computing_structure_refinement 'SHELXL 2018/3 (Sheldrick, 2015)'
_computing_structure_solution 'olex2.solve 1.5 (Bourhis et al., 2015)'
_diffrn_ambient_environment N~2~
_diffrn_ambient_temperature 120.00(10)
_diffrn_detector 'CCD plate'
_diffrn_detector_area_resol_mean 5.2792
_diffrn_detector_type Atlas
_diffrn_measured_fraction_theta_full 0.997
_diffrn_measured_fraction_theta_max 0.909
_diffrn_measurement_details
;
List of Runs (angles in degrees, time in seconds):

  # Type    Start    End  Width  t~exp~   \w     \q     \k     \f   Frames
#--------------------------------------------------------------------------
  1  \w    -19.00 101.00   1.00   35.00    --   17.00  47.00 140.00  120
  2  \w    -67.00  53.00   1.00   35.00    --   17.00 -47.00  -8.00  120
  3  \w    -42.00  23.00   1.00   35.00    --  -16.45 -77.00  90.00   65
  4  \w    -15.00  30.00   1.00   35.00    --  -16.45 -99.00 -90.00   45
  5  \w   -113.00 -61.00   1.00   35.00    --  -16.45-178.00 120.00   52
  6  \w    -42.00  23.00   1.00   35.00    --  -16.45 -77.00 150.00   65
  7  \w    -42.00  23.00   1.00   35.00    --  -16.45 -77.00  30.00   65
  8  \w    -42.00  56.00   1.00   35.00    --   17.00 -77.00 -90.00   98
  9  \w    -67.00  54.00   1.00   35.00    --   17.00 -57.00  30.00  121
 10  \w     39.00 113.00   1.00   35.00    --   17.00 178.00   0.00   74
 11  \w    -15.00  54.00   1.00   35.00    --   17.00 -99.00-180.00   69
 12  \w    -20.00 101.00   1.00   35.00    --   17.00  38.00   0.00  121
;
_diffrn_measurement_device 'four-circle diffractometer'
_diffrn_measurement_device_type 'SuperNova, Dual, Cu at home/near, Atlas'
_diffrn_measurement_method '\w scans'
_diffrn_orient_matrix_type 'CrysAlisPro convention (1999,Acta A55,543-557)'
_diffrn_orient_matrix_UB_11 0.0510492000
_diffrn_orient_matrix_UB_12 -0.0347776000
_diffrn_orient_matrix_UB_13 0.0100009000
_diffrn_orient_matrix_UB_21 -0.0187009000
_diffrn_orient_matrix_UB_22 -0.0376035000
_diffrn_orient_matrix_UB_23 0.0222782000
_diffrn_orient_matrix_UB_31 -0.0015801000
_diffrn_orient_matrix_UB_32 -0.0161382000
_diffrn_orient_matrix_UB_33 -0.0345841000
_diffrn_radiation_monochromator mirror
_diffrn_radiation_probe x-ray
_diffrn_radiation_type 'Mo K\a'
_diffrn_radiation_wavelength 0.71073
_diffrn_reflns_av_R_equivalents 0.0578
_diffrn_reflns_av_unetI/netI 0.0561
_diffrn_reflns_Laue_measured_fraction_full 0.997
_diffrn_reflns_Laue_measured_fraction_max 0.909
_diffrn_reflns_limit_h_max 18
_diffrn_reflns_limit_h_min -19
_diffrn_reflns_limit_k_max 19
_diffrn_reflns_limit_k_min -18
_diffrn_reflns_limit_l_max 23
_diffrn_reflns_limit_l_min -23
_diffrn_reflns_number 70525
_diffrn_reflns_point_group_measured_fraction_full 0.997
_diffrn_reflns_point_group_measured_fraction_max 0.909
_diffrn_reflns_theta_full 25.242
_diffrn_reflns_theta_max 29.115
_diffrn_reflns_theta_min 3.254
_diffrn_source 'micro-focus sealed X-ray tube'
_diffrn_source_type 'SuperNova (Mo) X-ray Source'
_exptl_absorpt_coefficient_mu 7.909
_exptl_absorpt_correction_T_max 1.00000
_exptl_absorpt_correction_T_min 0.55633
_exptl_absorpt_correction_type multi-scan
_exptl_absorpt_process_details
;
CrysAlisPro 1.171.43.143a (Rigaku Oxford Diffraction, 2024)
Empirical absorption correction using spherical harmonics,
implemented in SCALE3 ABSPACK scaling algorithm.
;
_exptl_crystal_colour 'metallic dark blue'
_exptl_crystal_colour_lustre metallic
_exptl_crystal_colour_modifier dark
_exptl_crystal_colour_primary blue
_exptl_crystal_density_diffrn 2.010
_exptl_crystal_description needle
_exptl_crystal_F_000 1842
_exptl_crystal_preparation
'Overnight reaction of one equivalence of TPymT with one equivalence of potassium graphite and three equivalence of {UO2Cl2(THF)2}, followed by filtration, concentration of filtrate and kept at -20oC for two days, leads to the formation of dark blue colour needle shape crystals.,Magnetic properties'
_exptl_crystal_size_max 0.18
_exptl_crystal_size_mid 0.07
_exptl_crystal_size_min 0.06
_refine_diff_density_max 2.164
_refine_diff_density_min -0.896
_refine_diff_density_rms 0.166
_refine_ls_extinction_method none
_refine_ls_goodness_of_fit_ref 0.991
_refine_ls_hydrogen_treatment constr
_refine_ls_matrix_type full
_refine_ls_number_parameters 613
_refine_ls_number_reflns 15702
_refine_ls_number_restraints 0
_refine_ls_restrained_S_all 0.991
_refine_ls_R_factor_all 0.0527
_refine_ls_R_factor_gt 0.0365
_refine_ls_shift/su_max 0.001
_refine_ls_shift/su_mean 0.000
_refine_ls_structure_factor_coef Fsqd
_refine_ls_weighting_details 'w=1/[\s^2^(Fo^2^)+(0.0346P)^2^] where P=(Fo^2^+2Fc^2^)/3'
_refine_ls_weighting_scheme calc
_refine_ls_wR_factor_gt 0.0711
_refine_ls_wR_factor_ref 0.0763
_reflns_Friedel_coverage 0.000
_reflns_number_gt 12339
_reflns_number_total 15702
_reflns_threshold_expression 'I > 2\s(I)'
_cod_data_source_file d5cc06420a12.cif
_cod_data_source_block mks-3-abs
_cod_depositor_comments 'Adding full bibliography for 7135468.cif.'
_cod_original_cell_volume 3218.28(15)
_cod_database_code 7135468
_shelx_shelxl_version_number 2018/3
_chemical_oxdiff_formula 'C43 N9 O16 Cl6 K U3 '
_chemical_oxdiff_usercomment '@120K THF vapour diffusion with hexane'
_shelx_space_group_comment
;
The symmetry employed for this shelxl refinement is uniquely defined
by the following loop, which should always be used as a source of
symmetry information in preference to the above space-group names.
They are only intended as comments.
;
_shelx_estimated_absorpt_t_max 0.648
_shelx_estimated_absorpt_t_min 0.330
_olex2_refinement_description
;
1. Fixed Uiso
 At 1.2 times of:
  All C(H) groups, All C(H,H) groups
2.a Secondary CH2 refined with riding coordinates:
 C16(H16A,H16B), C17(H17A,H17B), C18(H18A,H18B), C19(H19A,H19B), C20(H20A,
 H20B), C21(H21A,H21B), C22(H22A,H22B), C23(H23A,H23B), C24(H24A,H24B),
 C25(H25A,H25B), C26(H26A,H26B), C27(H27A,H27B), C28(H28A,H28B), C29(H29A,H29B),
  C30(H30A,H30B), C31(H31A,H31B), C32(H32A,H32B), C33(H33A,H33B), C34(H34A,
 H34B), C35(H35A,H35B)
2.b Aromatic/amide H refined with riding coordinates:
 C3(H3), C4(H4), C5(H5), C8(H8), C9(H9), C10(H10), C13(H13), C14(H14), C15(H15)
;
_smtbx_masks_void_probe_radius 1.2
_smtbx_masks_void_truncation_radius 1.2
_olex2_diffrn_ambient_temperature_device 'Oxford Cryosystems'
_olex2_exptl_crystal_mounting_method 'The crystal was mounted on a MITIGEN holder in perfluoroether oil'
_olex2_submission_original_sample_id MKS-3
_olex2_submission_special_instructions 'No special instructions were received'
_oxdiff_exptl_absorpt_empirical_details
;
Empirical correction (ABSPACK) includes:
- Absorption correction using spherical harmonics
- Frame scaling
;
_oxdiff_exptl_absorpt_empirical_full_max 2.131
_oxdiff_exptl_absorpt_empirical_full_min 0.698

loop_
_space_group_symop_operation_xyz
'x, y, z'
'-x, -y, -z'

loop_
_atom_site_label
_atom_site_type_symbol
_atom_site_fract_x
_atom_site_fract_y
_atom_site_fract_z
_atom_site_U_iso_or_equiv
_atom_site_adp_type
_atom_site_occupancy
_atom_site_site_symmetry_order
_atom_site_calc_flag
_atom_site_refinement_flags_posn
_atom_site_refinement_flags_adp
_atom_site_refinement_flags_occupancy
_atom_site_disorder_assembly
_atom_site_disorder_group
U1 U 0.12622(2) 0.78194(2) 0.61140(2) 0.02011(5) Uani 1 1 d . . . . .
U2 U -0.19906(2) 0.53148(2) 0.59361(2) 0.02032(5) Uani 1 1 d . . . . .
U3 U 0.30051(2) 0.27241(2) 0.73167(2) 0.02075(5) Uani 1 1 d . . . . .
Cl1 Cl 0.27841(11) 0.84712(10) 0.62426(8) 0.0359(3) Uani 1 1 d . . . . .
Cl2 Cl 0.00379(10) 0.96647(9) 0.61010(7) 0.0283(3) Uani 1 1 d . . . . .
Cl3 Cl -0.38828(10) 0.66431(10) 0.55514(8) 0.0354(3) Uani 1 1 d . . . . .
Cl4 Cl -0.28841(12) 0.39762(12) 0.60266(13) 0.0666(6) Uani 1 1 d . . . . .
Cl5 Cl 0.33475(10) 0.07632(9) 0.79442(8) 0.0337(3) Uani 1 1 d . . . . .
Cl6 Cl 0.48542(10) 0.22597(10) 0.79793(8) 0.0331(3) Uani 1 1 d . . . . .
O1 O 0.1380(3) 0.8056(2) 0.50766(18) 0.0258(8) Uani 1 1 d . . . . .
O2 O 0.1178(3) 0.7470(3) 0.71467(19) 0.0311(8) Uani 1 1 d . . . . .
O3 O -0.1700(3) 0.5327(3) 0.4947(2) 0.0365(9) Uani 1 1 d . . . . .
O4 O -0.2149(3) 0.5271(3) 0.6944(2) 0.0359(9) Uani 1 1 d . . . . .
O5 O 0.3446(3) 0.2468(3) 0.6411(2) 0.0327(9) Uani 1 1 d . . . . .
O6 O 0.2480(3) 0.3011(3) 0.81920(19) 0.0305(8) Uani 1 1 d . . . . .
N1 N -0.0594(3) 0.7958(3) 0.5629(2) 0.0202(9) Uani 1 1 d . . . . .
N2 N -0.1718(3) 0.7084(3) 0.5535(2) 0.0214(9) Uani 1 1 d . . . . .
N3 N -0.0212(3) 0.5310(3) 0.6245(2) 0.0213(9) Uani 1 1 d . . . . .
N4 N -0.0446(3) 0.3556(3) 0.6308(2) 0.0219(9) Uani 1 1 d . . . . .
N5 N 0.1289(3) 0.2635(3) 0.6856(2) 0.0238(9) Uani 1 1 d . . . . .
N6 N 0.1539(3) 0.4397(3) 0.6713(2) 0.0205(9) Uani 1 1 d . . . . .
N7 N 0.3461(3) 0.4351(3) 0.6690(2) 0.0267(10) Uani 1 1 d . . . . .
N8 N 0.2841(3) 0.6156(3) 0.6246(2) 0.0262(9) Uani 1 1 d . . . . .
N9 N 0.0922(3) 0.6194(3) 0.6245(2) 0.0247(9) Uani 1 1 d . . . . .
C1 C -0.0005(4) 0.6160(4) 0.6119(3) 0.0239(11) Uani 1 1 d . . . . .
C2 C -0.0825(4) 0.7118(3) 0.5755(3) 0.0210(10) Uani 1 1 d . . . . .
C3 C -0.1300(4) 0.8819(4) 0.5210(3) 0.0252(11) Uani 1 1 d . . . . .
H3 H -0.116267 0.942876 0.510190 0.030 Uiso 1 1 calc R U . . .
C4 C -0.2224(4) 0.8853(4) 0.4930(3) 0.0268(11) Uani 1 1 d . . . . .
H4 H -0.271343 0.946898 0.462008 0.032 Uiso 1 1 calc R U . . .
C5 C -0.2414(4) 0.7965(4) 0.5114(3) 0.0249(11) Uani 1 1 d . . . . .
H5 H -0.305342 0.797335 0.493839 0.030 Uiso 1 1 calc R U . . .
C6 C 0.0595(4) 0.4431(4) 0.6547(3) 0.0241(11) Uani 1 1 d . . . . .
C7 C 0.0465(4) 0.3489(3) 0.6591(3) 0.0196(10) Uani 1 1 d . . . . .
C8 C -0.0503(4) 0.2678(4) 0.6248(3) 0.0275(12) Uani 1 1 d . . . . .
H8 H -0.112346 0.268505 0.603861 0.033 Uiso 1 1 calc R U . . .
C9 C 0.0303(4) 0.1785(4) 0.6479(3) 0.0291(12) Uani 1 1 d . . . . .
H9 H 0.025667 0.117840 0.641931 0.035 Uiso 1 1 calc R U . . .
C10 C 0.1185(4) 0.1784(4) 0.6802(3) 0.0258(11) Uani 1 1 d . . . . .
H10 H 0.173880 0.115911 0.699199 0.031 Uiso 1 1 calc R U . . .
C11 C 0.1677(4) 0.5287(4) 0.6520(3) 0.0260(11) Uani 1 1 d . . . . .
C12 C 0.2719(4) 0.5265(3) 0.6513(3) 0.0192(10) Uani 1 1 d . . . . .
C13 C 0.4414(4) 0.4323(4) 0.6532(4) 0.0441(15) Uani 1 1 d . . . . .
H13 H 0.496590 0.369053 0.664171 0.053 Uiso 1 1 calc R U . . .
C14 C 0.4599(5) 0.5204(5) 0.6211(4) 0.0571(19) Uani 1 1 d . . . . .
H14 H 0.526849 0.518278 0.607198 0.069 Uiso 1 1 calc R U . . .
C15 C 0.3810(4) 0.6107(4) 0.6094(3) 0.0411(15) Uani 1 1 d . . . . .
H15 H 0.394342 0.671717 0.590208 0.049 Uiso 1 1 calc R U . . .
K1 K 0.59021(9) 0.99785(9) 0.79351(6) 0.0307(3) Uani 1 1 d . . . . .
O7 O 0.5268(3) 0.8596(3) 0.7462(3) 0.0500(11) Uani 1 1 d . . . . .
O8 O 0.6063(3) 0.9836(3) 0.6322(2) 0.0452(11) Uani 1 1 d . . . . .
O9 O 0.6853(3) 1.1082(3) 0.6818(2) 0.0421(10) Uani 1 1 d . . . . .
O10 O 0.7537(3) 1.0514(3) 0.8435(2) 0.0431(10) Uani 1 1 d . . . . .
O11 O 0.6449(3) 0.9548(3) 0.9539(2) 0.0496(11) Uani 1 1 d . . . . .
O12 O 0.5689(4) 0.8219(3) 0.9070(2) 0.0517(11) Uani 1 1 d . . . . .
C16 C 0.5473(6) 0.8442(6) 0.6714(4) 0.061(2) Uani 1 1 d . . . . .
H16B H 0.500288 0.814416 0.655855 0.073 Uiso 1 1 calc R U . . .
H16A H 0.618705 0.797246 0.671926 0.073 Uiso 1 1 calc R U . . .
C17 C 0.5323(5) 0.9441(6) 0.6144(4) 0.064(2) Uani 1 1 d . . . . .
H17A H 0.539122 0.937129 0.559416 0.077 Uiso 1 1 calc R U . . .
H17B H 0.462384 0.991856 0.617445 0.077 Uiso 1 1 calc R U . . .
C18 C 0.5932(5) 1.0828(5) 0.5838(3) 0.0533(18) Uani 1 1 d . . . . .
H18B H 0.529396 1.132440 0.595950 0.064 Uiso 1 1 calc R U . . .
H18A H 0.588162 1.085772 0.526660 0.064 Uiso 1 1 calc R U . . .
C19 C 0.6828(5) 1.1066(5) 0.6012(3) 0.0534(18) Uani 1 1 d . . . . .
H19A H 0.746614 1.054919 0.591322 0.064 Uiso 1 1 calc R U . . .
H19B H 0.678226 1.173369 0.565605 0.064 Uiso 1 1 calc R U . . .
C20 C 0.7769(5) 1.1162(5) 0.7052(4) 0.0462(16) Uani 1 1 d . . . . .
H20A H 0.790567 1.172007 0.665590 0.055 Uiso 1 1 calc R U . . .
H20B H 0.835284 1.052445 0.708200 0.055 Uiso 1 1 calc R U . . .
C21 C 0.7650(5) 1.1367(5) 0.7854(4) 0.0504(17) Uani 1 1 d . . . . .
H21A H 0.826011 1.148555 0.800910 0.060 Uiso 1 1 calc R U . . .
H21B H 0.703974 1.198092 0.782942 0.060 Uiso 1 1 calc R U . . .
C22 C 0.7353(5) 1.0695(6) 0.9193(4) 0.0554(19) Uani 1 1 d . . . . .
H22B H 0.669785 1.126539 0.916538 0.066 Uiso 1 1 calc R U . . .
H22A H 0.791203 1.086793 0.937384 0.066 Uiso 1 1 calc R U . . .
C23 C 0.7303(6) 0.9744(6) 0.9762(4) 0.062(2) Uani 1 1 d . . . . .
H23A H 0.794067 0.916752 0.975583 0.074 Uiso 1 1 calc R U . . .
H23B H 0.724289 0.981926 1.031022 0.074 Uiso 1 1 calc R U . . .
C24 C 0.6348(7) 0.8677(5) 1.0083(4) 0.067(2) Uani 1 1 d . . . . .
H24B H 0.623319 0.878648 1.062008 0.080 Uiso 1 1 calc R U . . .
H24A H 0.698503 0.808388 1.012150 0.080 Uiso 1 1 calc R U . . .
C25 C 0.5467(7) 0.8484(6) 0.9801(4) 0.075(3) Uani 1 1 d . . . . .
H25A H 0.534242 0.792667 1.020633 0.090 Uiso 1 1 calc R U . . .
H25B H 0.484084 0.909834 0.971884 0.090 Uiso 1 1 calc R U . . .
C26 C 0.4923(6) 0.7960(5) 0.8783(5) 0.065(2) Uani 1 1 d . . . . .
H26B H 0.425863 0.853109 0.870664 0.078 Uiso 1 1 calc R U . . .
H26A H 0.484745 0.736526 0.917679 0.078 Uiso 1 1 calc R U . . .
C27 C 0.5204(6) 0.7724(6) 0.8024(5) 0.069(2) Uani 1 1 d . . . . .
H27A H 0.587240 0.715876 0.809780 0.083 Uiso 1 1 calc R U . . .
H27B H 0.468104 0.751526 0.782776 0.083 Uiso 1 1 calc R U . . .
O13 O 0.9746(4) 0.2314(4) 0.8218(3) 0.0678(14) Uani 1 1 d . . . . .
C28 C 1.0506(5) 0.1976(6) 0.8851(4) 0.0581(19) Uani 1 1 d . . . . .
H28B H 1.120019 0.178527 0.864729 0.070 Uiso 1 1 calc R U . . .
H28A H 1.045417 0.138035 0.925778 0.070 Uiso 1 1 calc R U . . .
C29 C 1.0306(6) 0.2859(6) 0.9209(4) 0.068(2) Uani 1 1 d . . . . .
H29A H 1.023766 0.265108 0.979113 0.082 Uiso 1 1 calc R U . . .
H29B H 1.086480 0.313479 0.910681 0.082 Uiso 1 1 calc R U . . .
C30 C 0.9310(8) 0.3623(7) 0.8779(6) 0.115(4) Uani 1 1 d . . . . .
H30A H 0.884305 0.393148 0.915431 0.138 Uiso 1 1 calc R U . . .
H30B H 0.943181 0.416532 0.835403 0.138 Uiso 1 1 calc R U . . .
C31 C 0.8876(6) 0.3022(5) 0.8432(4) 0.0606(19) Uani 1 1 d . . . . .
H31A H 0.850140 0.267867 0.883019 0.073 Uiso 1 1 calc R U . . .
H31B H 0.840443 0.345767 0.795915 0.073 Uiso 1 1 calc R U . . .
O14 O 0.1308(5) 0.2824(4) 0.2694(3) 0.0749(16) Uani 1 1 d . . . . .
C32 C 0.1547(6) 0.1873(5) 0.2548(4) 0.062(2) Uani 1 1 d . . . . .
H32B H 0.109373 0.152339 0.283316 0.075 Uiso 1 1 calc R U . . .
H32A H 0.226823 0.143923 0.272567 0.075 Uiso 1 1 calc R U . . .
C33 C 0.1379(11) 0.2090(7) 0.1673(5) 0.130(5) Uani 1 1 d . . . . .
H33A H 0.191743 0.157428 0.147340 0.157 Uiso 1 1 calc R U . . .
H33B H 0.070354 0.207480 0.154179 0.157 Uiso 1 1 calc R U . . .
C34 C 0.1416(11) 0.3014(8) 0.1333(5) 0.146(5) Uani 1 1 d . . . . .
H34B H 0.085338 0.341099 0.091385 0.176 Uiso 1 1 calc R U . . .
H34A H 0.207897 0.295899 0.108893 0.176 Uiso 1 1 calc R U . . .
C35 C 0.1301(14) 0.3502(8) 0.1995(5) 0.205(9) Uani 1 1 d . . . . .
H35A H 0.187158 0.374835 0.201129 0.246 Uiso 1 1 calc R U . . .
H35B H 0.064877 0.408896 0.190395 0.246 Uiso 1 1 calc R U . . .

loop_
_atom_site_aniso_label
_atom_site_aniso_U_11
_atom_site_aniso_U_22
_atom_site_aniso_U_33
_atom_site_aniso_U_23
_atom_site_aniso_U_13
_atom_site_aniso_U_12
U1 0.01930(10) 0.01537(9) 0.02834(10) -0.00578(7) 0.00167(7) -0.00956(8)
U2 0.01635(10) 0.01804(10) 0.02918(10) -0.00720(7) 0.00196(7) -0.00877(8)
U3 0.01866(10) 0.01595(10) 0.02483(10) -0.00295(7) -0.00021(7) -0.00472(8)
Cl1 0.0315(8) 0.0322(8) 0.0515(8) -0.0089(6) -0.0028(6) -0.0216(7)
Cl2 0.0308(7) 0.0178(6) 0.0404(7) -0.0126(5) 0.0049(6) -0.0105(6)
Cl3 0.0183(7) 0.0252(7) 0.0596(9) -0.0035(6) 0.0013(6) -0.0101(6)
Cl4 0.0200(8) 0.0272(8) 0.1610(18) -0.0337(10) 0.0055(10) -0.0125(7)
Cl5 0.0312(8) 0.0193(7) 0.0441(8) 0.0003(5) -0.0055(6) -0.0073(6)
Cl6 0.0219(7) 0.0274(7) 0.0438(8) -0.0011(6) -0.0068(6) -0.0073(6)
O1 0.026(2) 0.0218(19) 0.0283(18) -0.0054(14) -0.0015(15) -0.0083(16)
O2 0.035(2) 0.025(2) 0.035(2) -0.0078(16) 0.0013(16) -0.0129(18)
O3 0.033(2) 0.041(2) 0.033(2) -0.0125(17) -0.0014(17) -0.0076(19)
O4 0.038(2) 0.036(2) 0.034(2) -0.0088(17) 0.0064(17) -0.014(2)
O5 0.033(2) 0.027(2) 0.035(2) -0.0097(16) 0.0067(16) -0.0067(18)
O6 0.032(2) 0.025(2) 0.033(2) -0.0049(15) -0.0019(16) -0.0106(17)
N1 0.018(2) 0.013(2) 0.027(2) -0.0042(16) -0.0004(17) -0.0043(18)
N2 0.017(2) 0.018(2) 0.029(2) -0.0032(17) 0.0011(17) -0.0084(18)
N3 0.019(2) 0.015(2) 0.031(2) -0.0084(17) 0.0006(17) -0.0064(18)
N4 0.020(2) 0.022(2) 0.029(2) -0.0099(17) 0.0055(17) -0.0117(19)
N5 0.023(2) 0.016(2) 0.037(2) -0.0108(18) 0.0036(18) -0.0093(19)
N6 0.016(2) 0.017(2) 0.026(2) -0.0044(16) 0.0007(16) -0.0054(18)
N7 0.020(2) 0.020(2) 0.036(2) -0.0006(18) 0.0020(18) -0.0084(19)
N8 0.016(2) 0.020(2) 0.040(2) -0.0035(18) -0.0002(18) -0.0064(19)
N9 0.018(2) 0.012(2) 0.042(2) -0.0067(18) -0.0036(18) -0.0025(18)
C1 0.018(3) 0.019(3) 0.035(3) -0.007(2) 0.002(2) -0.007(2)
C2 0.019(3) 0.014(2) 0.028(3) -0.0035(19) -0.001(2) -0.006(2)
C3 0.026(3) 0.017(3) 0.034(3) -0.007(2) 0.004(2) -0.009(2)
C4 0.025(3) 0.016(3) 0.035(3) -0.002(2) 0.000(2) -0.005(2)
C5 0.019(3) 0.024(3) 0.032(3) -0.007(2) 0.000(2) -0.008(2)
C6 0.017(3) 0.016(3) 0.039(3) -0.009(2) 0.000(2) -0.004(2)
C7 0.021(3) 0.018(3) 0.023(2) -0.0071(19) 0.001(2) -0.011(2)
C8 0.028(3) 0.029(3) 0.033(3) -0.013(2) 0.004(2) -0.015(3)
C9 0.032(3) 0.020(3) 0.040(3) -0.013(2) 0.003(2) -0.012(2)
C10 0.025(3) 0.018(3) 0.033(3) -0.007(2) -0.001(2) -0.004(2)
C11 0.021(3) 0.020(3) 0.039(3) -0.007(2) 0.000(2) -0.011(2)
C12 0.013(2) 0.016(2) 0.024(2) -0.0010(19) -0.0028(19) -0.002(2)
C13 0.022(3) 0.025(3) 0.073(4) 0.003(3) 0.013(3) -0.007(3)
C14 0.022(3) 0.034(4) 0.099(5) 0.004(3) 0.015(3) -0.008(3)
C15 0.024(3) 0.029(3) 0.064(4) 0.001(3) 0.011(3) -0.013(3)
K1 0.0312(7) 0.0301(7) 0.0284(6) -0.0051(5) 0.0025(5) -0.0105(6)
O7 0.047(3) 0.054(3) 0.060(3) -0.026(2) 0.010(2) -0.025(2)
O8 0.039(3) 0.062(3) 0.032(2) -0.010(2) 0.0021(18) -0.016(2)
O9 0.040(3) 0.046(3) 0.040(2) -0.0093(19) 0.0146(19) -0.020(2)
O10 0.034(2) 0.046(3) 0.051(3) -0.020(2) 0.0023(19) -0.012(2)
O11 0.053(3) 0.044(3) 0.034(2) 0.0000(19) -0.003(2) -0.004(2)
O12 0.054(3) 0.036(3) 0.053(3) 0.000(2) 0.017(2) -0.013(2)
C16 0.057(5) 0.078(6) 0.063(5) -0.028(4) -0.003(4) -0.035(4)
C17 0.043(4) 0.100(6) 0.051(4) -0.029(4) -0.013(3) -0.019(4)
C18 0.052(5) 0.066(5) 0.031(3) -0.016(3) 0.001(3) -0.005(4)
C19 0.059(5) 0.057(5) 0.036(4) -0.005(3) 0.023(3) -0.020(4)
C20 0.037(4) 0.043(4) 0.062(4) -0.013(3) 0.022(3) -0.021(3)
C21 0.027(4) 0.040(4) 0.088(5) -0.019(4) 0.006(3) -0.016(3)
C22 0.042(4) 0.070(5) 0.055(4) -0.035(4) -0.013(3) -0.007(4)
C23 0.053(5) 0.078(6) 0.041(4) -0.025(4) -0.011(3) -0.001(4)
C24 0.101(7) 0.048(5) 0.028(3) 0.005(3) 0.001(4) -0.011(4)
C25 0.108(7) 0.059(5) 0.046(4) -0.003(4) 0.042(5) -0.030(5)
C26 0.062(5) 0.031(4) 0.096(6) -0.005(4) 0.023(4) -0.021(4)
C27 0.061(5) 0.050(5) 0.108(6) -0.025(4) 0.019(5) -0.034(4)
O13 0.057(3) 0.096(4) 0.044(3) -0.018(3) -0.001(2) -0.020(3)
C28 0.051(5) 0.085(6) 0.038(4) -0.009(4) -0.003(3) -0.030(4)
C29 0.063(6) 0.087(6) 0.068(5) -0.025(4) 0.008(4) -0.041(5)
C30 0.138(10) 0.055(6) 0.142(9) -0.034(6) -0.048(7) -0.012(6)
C31 0.056(5) 0.054(5) 0.057(4) -0.006(3) -0.010(4) -0.007(4)
O14 0.129(5) 0.062(4) 0.049(3) -0.018(3) 0.019(3) -0.051(4)
C32 0.052(5) 0.054(5) 0.064(5) -0.011(4) 0.017(4) -0.004(4)
C33 0.271(16) 0.057(6) 0.064(6) -0.025(5) 0.033(7) -0.057(8)
C34 0.299(18) 0.107(9) 0.046(5) -0.021(6) -0.002(7) -0.086(11)
C35 0.50(3) 0.117(10) 0.056(6) -0.018(6) 0.016(10) -0.188(15)

loop_
_atom_type_symbol
_atom_type_description
_atom_type_scat_dispersion_real
_atom_type_scat_dispersion_imag
_atom_type_scat_source
C C 0.0033 0.0016 'International Tables Vol C Tables 4.2.6.8 and 6.1.1.4'
H H 0.0000 0.0000 'International Tables Vol C Tables 4.2.6.8 and 6.1.1.4'
Cl Cl 0.1484 0.1585 'International Tables Vol C Tables 4.2.6.8 and 6.1.1.4'
K K 0.2009 0.2494 'International Tables Vol C Tables 4.2.6.8 and 6.1.1.4'
N N 0.0061 0.0033 'International Tables Vol C Tables 4.2.6.8 and 6.1.1.4'
O O 0.0106 0.0060 'International Tables Vol C Tables 4.2.6.8 and 6.1.1.4'
U U -9.6767 9.6646 'International Tables Vol C Tables 4.2.6.8 and 6.1.1.4'

loop_
_exptl_crystal_face_index_h
_exptl_crystal_face_index_k
_exptl_crystal_face_index_l
_exptl_crystal_face_perp_dist
0 0 -1 0.0266
0 0 1 0.0398
0 -1 2 0.0535
0 1 -2 0.0475
0 -1 1 0.0605
0 -1 0 0.0693
0 -2 -1 0.0764
0 2 1 0.0812
0 -1 -1 0.0769
-1 2 -1 0.0539
-1 2 -2 0.0516
-1 1 -2 0.0460
1 0 0 0.0270
-1 0 0 0.0371
1 -2 2 0.0536
1 0 2 0.0430
2 -1 -1 0.0485
2 0 1 0.0357
-2 -1 1 0.0663
-1 0 2 0.0429
-1 0 -2 0.0405
-1 1 -1 0.0499
-1 2 0 0.0585
-2 1 1 0.0570
-1 -1 -2 0.0626
-2 -1 -2 0.0536
1 2 -2 0.0552
-2 -1 -1 0.0558

loop_
_geom_angle_atom_site_label_1
_geom_angle_atom_site_label_2
_geom_angle_atom_site_label_3
_geom_angle
_geom_angle_site_symmetry_1
_geom_angle_site_symmetry_3
_geom_angle_publ_flag
Cl1 U1 N1 156.35(9) . . ?
Cl2 U1 Cl1 85.41(4) . . ?
Cl2 U1 N1 75.04(8) . . ?
O1 U1 Cl1 89.97(11) . . ?
O1 U1 Cl2 97.01(11) . . ?
O1 U1 N1 79.53(14) . . ?
O1 U1 N8 86.29(14) . . ?
O1 U1 N9 93.73(14) . . ?
O2 U1 Cl1 92.27(12) . . ?
O2 U1 Cl2 87.80(12) . . ?
O2 U1 O1 174.85(15) . . ?
O2 U1 N1 100.03(14) . . ?
O2 U1 N8 89.56(15) . . ?
O2 U1 N9 81.63(14) . . ?
N8 U1 Cl1 79.58(9) . . ?
N8 U1 Cl2 164.64(9) . . ?
N8 U1 N1 120.31(12) . . ?
N9 U1 Cl1 141.19(10) . . ?
N9 U1 Cl2 132.16(10) . . ?
N9 U1 N1 61.37(12) . . ?
N9 U1 N8 62.18(13) . . ?
Cl3 U2 Cl4 83.49(4) . . ?
Cl3 U2 N2 77.08(9) . . ?
Cl4 U2 N2 159.35(9) . . ?
O3 U2 Cl3 94.57(13) . . ?
O3 U2 Cl4 91.21(13) . . ?
O3 U2 N2 83.52(15) . . ?
O3 U2 N3 90.72(15) . . ?
O3 U2 N4 84.63(15) . . ?
O4 U2 Cl3 90.51(13) . . ?
O4 U2 Cl4 91.99(13) . . ?
O4 U2 O3 174.28(17) . . ?
O4 U2 N2 95.07(14) . . ?
O4 U2 N3 83.73(15) . . ?
O4 U2 N4 91.52(15) . . ?
N3 U2 Cl3 138.14(9) . . ?
N3 U2 Cl4 137.97(9) . . ?
N3 U2 N2 62.30(12) . . ?
N3 U2 N4 62.07(12) . . ?
N4 U2 Cl3 159.77(9) . . ?
N4 U2 Cl4 76.33(9) . . ?
N4 U2 N2 122.73(12) . . ?
Cl5 U3 K1 47.60(3) . 1_545 ?
Cl6 U3 Cl5 84.05(4) . . ?
Cl6 U3 K1 43.81(3) . 1_545 ?
O5 U3 Cl5 89.05(12) . . ?
O5 U3 Cl6 95.22(12) . . ?
O5 U3 N5 85.07(15) . . ?
O5 U3 N6 97.15(14) . . ?
O5 U3 N7 81.58(15) . . ?
O5 U3 K1 73.20(12) . 1_545 ?
O6 U3 Cl5 91.76(11) . . ?
O6 U3 Cl6 88.61(12) . . ?
O6 U3 O5 176.15(16) . . ?
O6 U3 N5 91.38(14) . . ?
O6 U3 N6 79.85(14) . . ?
O6 U3 N7 98.98(14) . . ?
O6 U3 K1 110.05(11) . 1_545 ?
N5 U3 Cl5 79.60(9) . . ?
N5 U3 Cl6 163.65(9) . . ?
N5 U3 N7 119.90(12) . . ?
N5 U3 K1 121.72(9) . 1_545 ?
N6 U3 Cl5 140.59(9) . . ?
N6 U3 Cl6 133.52(9) . . ?
N6 U3 N5 62.37(12) . . ?
N6 U3 N7 61.72(12) . . ?
N6 U3 K1 168.41(8) . 1_545 ?
N7 U3 Cl5 157.18(10) . . ?
N7 U3 Cl6 76.19(9) . . ?
N7 U3 K1 109.59(9) . 1_545 ?
U3 Cl5 K1 96.36(4) . 1_545 ?
U3 Cl6 K1 100.79(4) . 1_545 ?
C2 N1 U1 119.9(3) . . ?
C3 N1 U1 123.5(3) . . ?
C3 N1 C2 116.4(4) . . ?
C2 N2 U2 119.0(3) . . ?
C2 N2 C5 116.3(4) . . ?
C5 N2 U2 124.7(3) . . ?
C1 N3 U2 122.9(3) . . ?
C1 N3 C6 115.4(4) . . ?
C6 N3 U2 121.7(3) . . ?
C7 N4 U2 120.2(3) . . ?
C7 N4 C8 115.5(4) . . ?
C8 N4 U2 124.3(3) . . ?
C7 N5 U3 120.2(3) . . ?
C10 N5 U3 123.9(3) . . ?
C10 N5 C7 115.7(4) . . ?
C6 N6 U3 121.9(3) . . ?
C11 N6 U3 122.0(3) . . ?
C11 N6 C6 116.1(4) . . ?
C12 N7 U3 119.8(3) . . ?
C12 N7 C13 116.7(4) . . ?
C13 N7 U3 123.5(3) . . ?
C12 N8 U1 119.3(3) . . ?
C12 N8 C15 115.4(4) . . ?
C15 N8 U1 125.2(3) . . ?
C1 N9 U1 124.2(3) . . ?
C1 N9 C11 115.2(4) . . ?
C11 N9 U1 120.3(3) . . ?
N3 C1 N9 125.0(4) . . ?
N3 C1 C2 117.7(4) . . ?
N9 C1 C2 117.1(4) . . ?
N1 C2 C1 116.5(4) . . ?
N2 C2 N1 125.7(4) . . ?
N2 C2 C1 117.7(4) . . ?
N1 C3 H3 119.0 . . ?
N1 C3 C4 122.0(4) . . ?
C4 C3 H3 119.0 . . ?
C3 C4 H4 121.1 . . ?
C5 C4 C3 117.8(5) . . ?
C5 C4 H4 121.1 . . ?
N2 C5 C4 121.6(5) . . ?
N2 C5 H5 119.2 . . ?
C4 C5 H5 119.2 . . ?
N3 C6 C7 118.2(4) . . ?
N6 C6 N3 123.5(4) . . ?
N6 C6 C7 117.8(4) . . ?
N4 C7 N5 126.4(4) . . ?
N4 C7 C6 116.5(4) . . ?
N5 C7 C6 116.9(4) . . ?
N4 C8 H8 119.0 . . ?
N4 C8 C9 122.0(5) . . ?
C9 C8 H8 119.0 . . ?
C8 C9 H9 120.9 . . ?
C8 C9 C10 118.2(5) . . ?
C10 C9 H9 120.9 . . ?
N5 C10 C9 122.1(5) . . ?
N5 C10 H10 118.9 . . ?
C9 C10 H10 118.9 . . ?
N6 C11 N9 124.5(4) . . ?
N6 C11 C12 117.5(4) . . ?
N9 C11 C12 117.5(4) . . ?
N7 C12 C11 116.6(4) . . ?
N8 C12 N7 126.5(4) . . ?
N8 C12 C11 116.4(4) . . ?
N7 C13 H13 119.8 . . ?
N7 C13 C14 120.4(5) . . ?
C14 C13 H13 119.8 . . ?
C13 C14 H14 120.4 . . ?
C15 C14 C13 119.1(6) . . ?
C15 C14 H14 120.4 . . ?
N8 C15 C14 121.5(5) . . ?
N8 C15 H15 119.3 . . ?
C14 C15 H15 119.3 . . ?
Cl5 K1 U3 36.03(2) 1_565 1_565 ?
Cl5 K1 C18 94.72(12) 1_565 . ?
Cl6 K1 U3 35.40(3) 1_565 1_565 ?
Cl6 K1 Cl5 66.18(4) 1_565 1_565 ?
Cl6 K1 C18 89.26(12) 1_565 . ?
O7 K1 U3 100.13(10) . 1_565 ?
O7 K1 Cl5 72.16(10) . 1_565 ?
O7 K1 Cl6 135.49(10) . 1_565 ?
O7 K1 O8 59.03(13) . . ?
O7 K1 O10 149.58(13) . . ?
O7 K1 O12 57.66(13) . . ?
O7 K1 C18 79.03(15) . . ?
O8 K1 U3 93.07(9) . 1_565 ?
O8 K1 Cl5 97.35(9) . 1_565 ?
O8 K1 Cl6 111.12(10) . 1_565 ?
O8 K1 O10 111.87(12) . . ?
O8 K1 O12 113.82(13) . . ?
O8 K1 C18 22.81(14) . . ?
O9 K1 U3 87.83(9) . 1_565 ?
O9 K1 Cl5 120.61(10) . 1_565 ?
O9 K1 Cl6 73.91(9) . 1_565 ?
O9 K1 O7 117.39(12) . . ?
O9 K1 O8 58.59(12) . . ?
O9 K1 O10 59.23(12) . . ?
O9 K1 O12 157.23(13) . . ?
O9 K1 C18 41.82(14) . . ?
O10 K1 U3 109.63(8) . 1_565 ?
O10 K1 Cl5 137.50(9) . 1_565 ?
O10 K1 Cl6 74.60(9) . 1_565 ?
O10 K1 O12 112.36(13) . . ?
O10 K1 C18 100.64(14) . . ?
O11 K1 U3 108.15(9) . 1_565 ?
O11 K1 Cl5 101.27(10) . 1_565 ?
O11 K1 Cl6 86.14(9) . 1_565 ?
O11 K1 O7 117.42(14) . . ?
O11 K1 O8 158.64(13) . . ?
O11 K1 O9 118.30(13) . . ?
O11 K1 O10 59.25(13) . . ?
O11 K1 O12 59.87(13) . . ?
O11 K1 C18 159.87(16) . . ?
O12 K1 U3 114.67(9) . 1_565 ?
O12 K1 Cl5 80.47(10) . 1_565 ?
O12 K1 Cl6 126.43(9) . 1_565 ?
O12 K1 C18 135.93(15) . . ?
C18 K1 U3 78.11(11) . 1_565 ?
C16 O7 K1 120.2(4) . . ?
C16 O7 C27 111.7(5) . . ?
C27 O7 K1 121.3(4) . . ?
C17 O8 K1 109.3(3) . . ?
C18 O8 K1 105.7(3) . . ?
C18 O8 C17 114.5(5) . . ?
C19 O9 K1 119.5(3) . . ?
C20 O9 K1 119.3(3) . . ?
C20 O9 C19 112.1(4) . . ?
C21 O10 K1 111.4(3) . . ?
C22 O10 K1 109.5(3) . . ?
C22 O10 C21 111.8(5) . . ?
C23 O11 K1 119.3(4) . . ?
C23 O11 C24 111.7(5) . . ?
C24 O11 K1 119.2(4) . . ?
C25 O12 K1 105.8(4) . . ?
C26 O12 K1 110.2(4) . . ?
C26 O12 C25 113.2(6) . . ?
O7 C16 H16B 110.3 . . ?
O7 C16 H16A 110.3 . . ?
O7 C16 C17 107.3(6) . . ?
H16B C16 H16A 108.5 . . ?
C17 C16 H16B 110.3 . . ?
C17 C16 H16A 110.3 . . ?
O8 C17 C16 110.7(5) . . ?
O8 C17 H17A 109.5 . . ?
O8 C17 H17B 109.5 . . ?
C16 C17 H17A 109.5 . . ?
C16 C17 H17B 109.5 . . ?
H17A C17 H17B 108.1 . . ?
K1 C18 H18B 76.6 . . ?
K1 C18 H18A 160.4 . . ?
O8 C18 K1 51.5(2) . . ?
O8 C18 H18B 110.1 . . ?
O8 C18 H18A 110.1 . . ?
O8 C18 C19 108.0(5) . . ?
H18B C18 H18A 108.4 . . ?
C19 C18 K1 84.7(3) . . ?
C19 C18 H18B 110.1 . . ?
C19 C18 H18A 110.1 . . ?
O9 C19 C18 109.5(5) . . ?
O9 C19 H19A 109.8 . . ?
O9 C19 H19B 109.8 . . ?
C18 C19 H19A 109.8 . . ?
C18 C19 H19B 109.8 . . ?
H19A C19 H19B 108.2 . . ?
O9 C20 H20A 110.0 . . ?
O9 C20 H20B 110.0 . . ?
O9 C20 C21 108.4(5) . . ?
H20A C20 H20B 108.4 . . ?
C21 C20 H20A 110.0 . . ?
C21 C20 H20B 110.0 . . ?
O10 C21 C20 109.4(5) . . ?
O10 C21 H21A 109.8 . . ?
O10 C21 H21B 109.8 . . ?
C20 C21 H21A 109.8 . . ?
C20 C21 H21B 109.8 . . ?
H21A C21 H21B 108.2 . . ?
O10 C22 H22B 110.2 . . ?
O10 C22 H22A 110.2 . . ?
O10 C22 C23 107.5(5) . . ?
H22B C22 H22A 108.5 . . ?
C23 C22 H22B 110.2 . . ?
C23 C22 H22A 110.2 . . ?
O11 C23 C22 110.0(5) . . ?
O11 C23 H23A 109.7 . . ?
O11 C23 H23B 109.7 . . ?
C22 C23 H23A 109.7 . . ?
C22 C23 H23B 109.7 . . ?
H23A C23 H23B 108.2 . . ?
O11 C24 H24B 109.8 . . ?
O11 C24 H24A 109.8 . . ?
O11 C24 C25 109.3(6) . . ?
H24B C24 H24A 108.3 . . ?
C25 C24 H24B 109.8 . . ?
C25 C24 H24A 109.8 . . ?
O12 C25 C24 109.3(6) . . ?
O12 C25 H25A 109.8 . . ?
O12 C25 H25B 109.8 . . ?
C24 C25 H25A 109.8 . . ?
C24 C25 H25B 109.8 . . ?
H25A C25 H25B 108.3 . . ?
O12 C26 H26B 109.8 . . ?
O12 C26 H26A 109.8 . . ?
O12 C26 C27 109.4(6) . . ?
H26B C26 H26A 108.2 . . ?
C27 C26 H26B 109.8 . . ?
C27 C26 H26A 109.8 . . ?
O7 C27 C26 108.8(5) . . ?
O7 C27 H27A 109.9 . . ?
O7 C27 H27B 109.9 . . ?
C26 C27 H27A 109.9 . . ?
C26 C27 H27B 109.9 . . ?
H27A C27 H27B 108.3 . . ?
C31 O13 C28 106.4(5) . . ?
O13 C28 H28B 110.5 . . ?
O13 C28 H28A 110.5 . . ?
O13 C28 C29 106.3(6) . . ?
H28B C28 H28A 108.7 . . ?
C29 C28 H28B 110.5 . . ?
C29 C28 H28A 110.5 . . ?
C28 C29 H29A 111.1 . . ?
C28 C29 H29B 111.1 . . ?
H29A C29 H29B 109.1 . . ?
C30 C29 C28 103.2(6) . . ?
C30 C29 H29A 111.1 . . ?
C30 C29 H29B 111.1 . . ?
C29 C30 H30A 110.9 . . ?
C29 C30 H30B 110.9 . . ?
H30A C30 H30B 108.9 . . ?
C31 C30 C29 104.1(7) . . ?
C31 C30 H30A 110.9 . . ?
C31 C30 H30B 110.9 . . ?
O13 C31 C30 103.5(7) . . ?
O13 C31 H31A 111.1 . . ?
O13 C31 H31B 111.1 . . ?
C30 C31 H31A 111.1 . . ?
C30 C31 H31B 111.1 . . ?
H31A C31 H31B 109.0 . . ?
C35 O14 C32 107.9(6) . . ?
O14 C32 H32B 110.6 . . ?
O14 C32 H32A 110.6 . . ?
O14 C32 C33 105.5(6) . . ?
H32B C32 H32A 108.8 . . ?
C33 C32 H32B 110.6 . . ?
C33 C32 H32A 110.6 . . ?
C32 C33 H33A 110.1 . . ?
C32 C33 H33B 110.1 . . ?
H33A C33 H33B 108.5 . . ?
C34 C33 C32 107.8(8) . . ?
C34 C33 H33A 110.1 . . ?
C34 C33 H33B 110.1 . . ?
C33 C34 H34B 110.7 . . ?
C33 C34 H34A 110.7 . . ?
C33 C34 C35 105.3(8) . . ?
H34B C34 H34A 108.8 . . ?
C35 C34 H34B 110.7 . . ?
C35 C34 H34A 110.7 . . ?
O14 C35 C34 109.5(8) . . ?
O14 C35 H35A 109.8 . . ?
O14 C35 H35B 109.8 . . ?
C34 C35 H35A 109.8 . . ?
C34 C35 H35B 109.8 . . ?
H35A C35 H35B 108.2 . . ?

loop_
_geom_bond_atom_site_label_1
_geom_bond_atom_site_label_2
_geom_bond_distance
_geom_bond_site_symmetry_2
_geom_bond_publ_flag
U1 Cl1 2.6638(12) . ?
U1 Cl2 2.6383(12) . ?
U1 O1 1.760(3) . ?
U1 O2 1.746(3) . ?
U1 N1 2.681(4) . ?
U1 N8 2.608(4) . ?
U1 N9 2.547(4) . ?
U2 Cl3 2.6489(13) . ?
U2 Cl4 2.6492(14) . ?
U2 O3 1.754(3) . ?
U2 O4 1.751(3) . ?
U2 N2 2.663(4) . ?
U2 N3 2.562(4) . ?
U2 N4 2.646(4) . ?
U3 Cl5 2.6614(13) . ?
U3 Cl6 2.6516(13) . ?
U3 O5 1.761(3) . ?
U3 O6 1.758(3) . ?
U3 N5 2.616(4) . ?
U3 N6 2.556(4) . ?
U3 N7 2.633(4) . ?
U3 K1 4.4964(12) 1_545 ?
Cl5 K1 3.3412(18) 1_545 ?
Cl6 K1 3.1686(18) 1_545 ?
N1 C2 1.344(5) . ?
N1 C3 1.333(6) . ?
N2 C2 1.342(6) . ?
N2 C5 1.345(6) . ?
N3 C1 1.340(6) . ?
N3 C6 1.364(6) . ?
N4 C7 1.345(6) . ?
N4 C8 1.352(6) . ?
N5 C7 1.348(6) . ?
N5 C10 1.338(6) . ?
N6 C6 1.343(6) . ?
N6 C11 1.341(6) . ?
N7 C12 1.336(6) . ?
N7 C13 1.338(6) . ?
N8 C12 1.335(6) . ?
N8 C15 1.350(6) . ?
N9 C1 1.343(6) . ?
N9 C11 1.346(6) . ?
C1 C2 1.458(7) . ?
C3 H3 0.9500 . ?
C3 C4 1.379(7) . ?
C4 H4 0.9500 . ?
C4 C5 1.375(6) . ?
C5 H5 0.9500 . ?
C6 C7 1.441(6) . ?
C8 H8 0.9500 . ?
C8 C9 1.361(7) . ?
C9 H9 0.9500 . ?
C9 C10 1.374(7) . ?
C10 H10 0.9500 . ?
C11 C12 1.445(7) . ?
C13 H13 0.9500 . ?
C13 C14 1.375(8) . ?
C14 H14 0.9500 . ?
C14 C15 1.360(8) . ?
C15 H15 0.9500 . ?
K1 O7 2.800(4) . ?
K1 O8 2.872(4) . ?
K1 O9 2.795(4) . ?
K1 O10 2.900(4) . ?
K1 O11 2.769(4) . ?
K1 O12 2.901(4) . ?
K1 C18 3.533(6) . ?
O7 C16 1.386(7) . ?
O7 C27 1.416(8) . ?
O8 C17 1.432(7) . ?
O8 C18 1.423(8) . ?
O9 C19 1.414(6) . ?
O9 C20 1.411(7) . ?
O10 C21 1.435(7) . ?
O10 C22 1.414(6) . ?
O11 C23 1.414(8) . ?
O11 C24 1.421(7) . ?
O12 C25 1.424(7) . ?
O12 C26 1.405(8) . ?
C16 H16B 0.9900 . ?
C16 H16A 0.9900 . ?
C16 C17 1.482(10) . ?
C17 H17A 0.9900 . ?
C17 H17B 0.9900 . ?
C18 H18B 0.9900 . ?
C18 H18A 0.9900 . ?
C18 C19 1.478(9) . ?
C19 H19A 0.9900 . ?
C19 H19B 0.9900 . ?
C20 H20A 0.9900 . ?
C20 H20B 0.9900 . ?
C20 C21 1.501(8) . ?
C21 H21A 0.9900 . ?
C21 H21B 0.9900 . ?
C22 H22B 0.9900 . ?
C22 H22A 0.9900 . ?
C22 C23 1.501(10) . ?
C23 H23A 0.9900 . ?
C23 H23B 0.9900 . ?
C24 H24B 0.9900 . ?
C24 H24A 0.9900 . ?
C24 C25 1.487(10) . ?
C25 H25A 0.9900 . ?
C25 H25B 0.9900 . ?
C26 H26B 0.9900 . ?
C26 H26A 0.9900 . ?
C26 C27 1.464(9) . ?
C27 H27A 0.9900 . ?
C27 H27B 0.9900 . ?
O13 C28 1.418(7) . ?
O13 C31 1.408(8) . ?
C28 H28B 0.9900 . ?
C28 H28A 0.9900 . ?
C28 C29 1.523(9) . ?
C29 H29A 0.9900 . ?
C29 H29B 0.9900 . ?
C29 C30 1.509(11) . ?
C30 H30A 0.9900 . ?
C30 H30B 0.9900 . ?
C30 C31 1.487(10) . ?
C31 H31A 0.9900 . ?
C31 H31B 0.9900 . ?
O14 C32 1.410(8) . ?
O14 C35 1.346(10) . ?
C32 H32B 0.9900 . ?
C32 H32A 0.9900 . ?
C32 C33 1.481(10) . ?
C33 H33A 0.9900 . ?
C33 H33B 0.9900 . ?
C33 C34 1.345(12) . ?
C34 H34B 0.9900 . ?
C34 H34A 0.9900 . ?
C34 C35 1.493(11) . ?
C35 H35A 0.9900 . ?
C35 H35B 0.9900 . ?

loop_
_geom_torsion_atom_site_label_1
_geom_torsion_atom_site_label_2
_geom_torsion_atom_site_label_3
_geom_torsion_atom_site_label_4
_geom_torsion
_geom_torsion_site_symmetry_1
_geom_torsion_site_symmetry_2
_geom_torsion_site_symmetry_3
_geom_torsion_site_symmetry_4
_geom_torsion_publ_flag
U1 N1 C2 N2 -179.3(3) . . . . ?
U1 N1 C2 C1 -3.2(5) . . . . ?
U1 N1 C3 C4 176.0(3) . . . . ?
U1 N8 C12 N7 -172.8(4) . . . . ?
U1 N8 C12 C11 15.1(5) . . . . ?
U1 N8 C15 C14 177.2(5) . . . . ?
U1 N9 C1 N3 -174.5(3) . . . . ?
U1 N9 C1 C2 10.9(6) . . . . ?
U1 N9 C11 N6 170.4(3) . . . . ?
U1 N9 C11 C12 -17.7(6) . . . . ?
U2 N2 C2 N1 -176.7(3) . . . . ?
U2 N2 C2 C1 7.3(5) . . . . ?
U2 N2 C5 C4 179.7(3) . . . . ?
U2 N3 C1 N9 -177.5(3) . . . . ?
U2 N3 C1 C2 -2.9(6) . . . . ?
U2 N3 C6 N6 179.7(3) . . . . ?
U2 N3 C6 C7 8.1(6) . . . . ?
U2 N4 C7 N5 175.0(3) . . . . ?
U2 N4 C7 C6 -10.4(5) . . . . ?
U2 N4 C8 C9 -177.2(4) . . . . ?
U3 N5 C7 N4 177.1(3) . . . . ?
U3 N5 C7 C6 2.5(5) . . . . ?
U3 N5 C10 C9 -173.1(4) . . . . ?
U3 N6 C6 N3 178.1(3) . . . . ?
U3 N6 C6 C7 -10.3(6) . . . . ?
U3 N6 C11 N9 -175.9(4) . . . . ?
U3 N6 C11 C12 12.1(6) . . . . ?
U3 N7 C12 N8 175.1(3) . . . . ?
U3 N7 C12 C11 -12.8(5) . . . . ?
U3 N7 C13 C14 -179.4(5) . . . . ?
N1 C3 C4 C5 1.7(7) . . . . ?
N3 C1 C2 N1 -179.5(4) . . . . ?
N3 C1 C2 N2 -3.1(7) . . . . ?
N3 C6 C7 N4 1.8(6) . . . . ?
N3 C6 C7 N5 176.9(4) . . . . ?
N4 C8 C9 C10 1.8(7) . . . . ?
N6 C6 C7 N4 -170.3(4) . . . . ?
N6 C6 C7 N5 4.9(6) . . . . ?
N6 C11 C12 N7 0.9(6) . . . . ?
N6 C11 C12 N8 173.8(4) . . . . ?
N7 C13 C14 C15 3.3(10) . . . . ?
N9 C1 C2 N1 -4.5(6) . . . . ?
N9 C1 C2 N2 171.9(4) . . . . ?
N9 C11 C12 N7 -171.6(4) . . . . ?
N9 C11 C12 N8 1.3(6) . . . . ?
C1 N3 C6 N6 0.1(7) . . . . ?
C1 N3 C6 C7 -171.4(4) . . . . ?
C1 N9 C11 N6 -4.2(7) . . . . ?
C1 N9 C11 C12 167.7(4) . . . . ?
C2 N1 C3 C4 0.9(7) . . . . ?
C2 N2 C5 C4 -1.0(7) . . . . ?
C3 N1 C2 N2 -4.0(7) . . . . ?
C3 N1 C2 C1 172.1(4) . . . . ?
C3 C4 C5 N2 -1.6(7) . . . . ?
C5 N2 C2 N1 4.0(7) . . . . ?
C5 N2 C2 C1 -172.0(4) . . . . ?
C6 N3 C1 N9 2.0(7) . . . . ?
C6 N3 C1 C2 176.6(4) . . . . ?
C6 N6 C11 N9 6.1(7) . . . . ?
C6 N6 C11 C12 -165.8(4) . . . . ?
C7 N4 C8 C9 1.6(7) . . . . ?
C7 N5 C10 C9 1.5(7) . . . . ?
C8 N4 C7 N5 -3.8(7) . . . . ?
C8 N4 C7 C6 170.8(4) . . . . ?
C8 C9 C10 N5 -3.4(7) . . . . ?
C10 N5 C7 N4 2.3(7) . . . . ?
C10 N5 C7 C6 -172.3(4) . . . . ?
C11 N6 C6 N3 -3.9(7) . . . . ?
C11 N6 C6 C7 167.7(4) . . . . ?
C11 N9 C1 N3 -0.1(7) . . . . ?
C11 N9 C1 C2 -174.8(4) . . . . ?
C12 N7 C13 C14 0.7(9) . . . . ?
C12 N8 C15 C14 -0.1(8) . . . . ?
C13 N7 C12 N8 -5.0(7) . . . . ?
C13 N7 C12 C11 167.0(5) . . . . ?
C13 C14 C15 N8 -3.7(10) . . . . ?
C15 N8 C12 N7 4.7(7) . . . . ?
C15 N8 C12 C11 -167.4(5) . . . . ?
K1 O7 C16 C17 -39.2(7) . . . . ?
K1 O7 C27 C26 32.2(8) . . . . ?
K1 O8 C17 C16 -57.4(6) . . . . ?
K1 O8 C18 C19 67.6(5) . . . . ?
K1 O9 C19 C18 24.7(7) . . . . ?
K1 O9 C20 C21 -43.4(6) . . . . ?
K1 O10 C21 C20 -53.1(5) . . . . ?
K1 O10 C22 C23 59.0(5) . . . . ?
K1 O11 C23 C22 36.8(6) . . . . ?
K1 O11 C24 C25 -31.7(7) . . . . ?
K1 O12 C25 C24 -63.0(6) . . . . ?
K1 O12 C26 C27 60.3(6) . . . . ?
K1 C18 C19 O9 -16.8(4) . . . . ?
O7 C16 C17 O8 65.2(7) . . . . ?
O8 C18 C19 O9 -63.4(6) . . . . ?
O9 C20 C21 O10 64.4(6) . . . . ?
O10 C22 C23 O11 -64.9(7) . . . . ?
O11 C24 C25 O12 65.8(7) . . . . ?
O12 C26 C27 O7 -61.7(8) . . . . ?
C16 O7 C27 C26 -176.5(6) . . . . ?
C17 O8 C18 K1 120.4(5) . . . . ?
C17 O8 C18 C19 -172.0(5) . . . . ?
C18 O8 C17 C16 -175.8(5) . . . . ?
C19 O9 C20 C21 169.7(5) . . . . ?
C20 O9 C19 C18 171.5(5) . . . . ?
C21 O10 C22 C23 -177.0(5) . . . . ?
C22 O10 C21 C20 -176.0(5) . . . . ?
C23 O11 C24 C25 -177.6(6) . . . . ?
C24 O11 C23 C22 -177.4(5) . . . . ?
C25 O12 C26 C27 178.6(6) . . . . ?
C26 O12 C25 C24 176.2(6) . . . . ?
C27 O7 C16 C17 169.1(6) . . . . ?
O13 C28 C29 C30 6.9(8) . . . . ?
C28 O13 C31 C30 41.5(8) . . . . ?
C28 C29 C30 C31 17.3(9) . . . . ?
C29 C30 C31 O13 -35.9(9) . . . . ?
C31 O13 C28 C29 -30.3(7) . . . . ?
O14 C32 C33 C34 20.8(13) . . . . ?
C32 O14 C35 C34 7.0(15) . . . . ?
C32 C33 C34 C35 -16.1(16) . . . . ?
C33 C34 C35 O14 6.2(18) . . . . ?
C35 O14 C32 C33 -16.5(11) . . . . ?

loop_
_exptl_oxdiff_crystal_face_indexfrac_h
_exptl_oxdiff_crystal_face_indexfrac_k
_exptl_oxdiff_crystal_face_indexfrac_l
_exptl_oxdiff_crystal_face_x
_exptl_oxdiff_crystal_face_y
_exptl_oxdiff_crystal_face_z
-0.0002 0.0001 -1.0001 -0.0100 -0.0223 0.0346
0.0002 -0.0001 1.0001 0.0100 0.0223 -0.0346
0.0004 -1.0004 2.0000 0.0548 0.0822 -0.0530
-0.0004 1.0004 -2.0000 -0.0548 -0.0822 0.0530
0.0002 -1.0002 0.9999 0.0448 0.0599 -0.0184
-0.0001 -1.0001 -0.0002 0.0348 0.0376 0.0161
-0.0003 -2.0001 -1.0005 0.0595 0.0529 0.0669
0.0003 2.0001 1.0005 -0.0595 -0.0529 -0.0669
-0.0003 -1.0000 -1.0003 0.0248 0.0153 0.0507
-0.9999 2.0008 -0.9993 -0.1306 -0.0788 0.0039
-1.0001 2.0009 -1.9995 -0.1406 -0.1011 0.0384
-1.0002 1.0008 -1.9997 -0.1059 -0.0635 0.0546
0.9998 -0.0004 -0.0004 0.0510 -0.0187 -0.0016
-0.9998 0.0004 0.0004 -0.0510 0.0187 0.0016
1.0001 -2.0009 1.9995 0.1406 0.1011 -0.0384
1.0002 -0.0007 1.9999 0.0711 0.0259 -0.0707
1.9993 -1.0009 -1.0011 0.1269 -0.0221 0.0476
1.9998 -0.0010 0.9994 0.1121 -0.0151 -0.0377
-1.9994 -0.9993 1.0007 -0.0573 0.0973 -0.0153
-0.9993 0.0002 2.0006 -0.0310 0.0633 -0.0676
-1.0002 0.0007 -1.9999 -0.0711 -0.0259 0.0707
-1.0000 1.0007 -0.9995 -0.0958 -0.0412 0.0200
-0.9997 2.0007 0.0008 -0.1206 -0.0565 -0.0307
-1.9993 1.0009 1.0011 -0.1269 0.0221 -0.0476
-1.0003 -0.9994 -2.0001 -0.0363 0.0117 0.0869
-2.0001 -0.9990 -1.9997 -0.0874 0.0304 0.0884
0.9995 2.0000 -2.0002 -0.0385 -0.1385 0.0353
-1.9999 -0.9991 -0.9996 -0.0773 0.0527 0.0539

loop_
_smtbx_masks_void_nr
_smtbx_masks_void_average_x
_smtbx_masks_void_average_y
_smtbx_masks_void_average_z
_smtbx_masks_void_volume
_smtbx_masks_void_count_electrons
_smtbx_masks_void_content
1 -0.868 0.003 0.000 808.0 183.1 '4.5 THF'
